data_4124816
loop_
_publ_author_name
'Hickey, David P.'
'Schiedler, David A.'
'Matanovic, Ivana'
'Doan, Phuong Vy'
'Atanassov, Plamen'
'Minteer, Shelley D.'
'Sigman, Matthew S.'

_publ_section_title
;
 Predicting Electrocatalytic Properties: Modeling Structure-Activity
 Relationships of Nitroxyl Radicals.
;
_journal_issue 51
_journal_name_full 'Journal of the American Chemical Society'
_journal_page_first 16179
_journal_page_last 16186
_journal_paper_doi 10.1021/jacs.5b11252
_journal_volume 137
_journal_year 2015
_chemical_formula_moiety 'C17 H25 N O'
_chemical_formula_sum 'C17 H25 N O'
_chemical_formula_weight 259.38
_chemical_name_common mss040
_space_group_crystal_system monoclinic
_space_group_IT_number 15
_space_group_name_Hall '-C 2yc'
_space_group_name_H-M_alt 'C 1 2/c 1'
_symmetry_space_group_name_Hall '-C 2yc'
_symmetry_space_group_name_H-M 'C 1 2/c 1'
_atom_sites_solution_hydrogens geom
_cell_angle_alpha 90
_cell_angle_beta 90.177(2)
_cell_angle_gamma 90
_cell_formula_units_Z 8
_cell_length_a 23.2201(6)
_cell_length_b 16.7229(4)
_cell_length_c 7.5270(2)
_cell_measurement_reflns_used 9938
_cell_measurement_temperature 150(1)
_cell_measurement_theta_max 27.8546
_cell_measurement_theta_min 2.8999
_cell_volume 2922.78(13)
_computing_cell_refinement 'SAINT V8.34A (Bruker AXS Inc., 2013)'
_computing_data_collection 'Bruker Instrument Service 2014.9.0.0 (Bruker AXS Inc.)'
_computing_data_reduction 'SAINT V8.34A (Bruker AXS Inc., 2013)'
_computing_molecular_graphics 'ORTEP-3 (L. J. Farrugia, J. Appl. Cryst. (2012),45, 849-854.)'
_computing_publication_material 'APEX2 v2014.9-0 (Bruker AXS Inc.)'
_computing_structure_refinement 'SHELXL-2014/6 (Sheldrick, 2014)'
_computing_structure_solution 'SHELXT-2014/9 (Sheldrick, 2014)'
_diffrn_ambient_temperature 150.0(10)
_diffrn_detector_area_resol_mean 8.3333
_diffrn_measured_fraction_theta_full 0.999
_diffrn_measured_fraction_theta_max 0.999
_diffrn_measurement_device_type 'Bruker Kappa APEX II CCD'
_diffrn_measurement_method '\f and \w scans'
_diffrn_radiation_monochromator graphite
_diffrn_radiation_type 'Mo K\a'
_diffrn_radiation_wavelength 0.71073
_diffrn_reflns_av_R_equivalents 0.0311
_diffrn_reflns_av_unetI/netI 0.0201
_diffrn_reflns_limit_h_max 30
_diffrn_reflns_limit_h_min -30
_diffrn_reflns_limit_k_max 22
_diffrn_reflns_limit_k_min -21
_diffrn_reflns_limit_l_max 9
_diffrn_reflns_limit_l_min -9
_diffrn_reflns_number 36051
_diffrn_reflns_theta_full 27.88
_diffrn_reflns_theta_max 27.88
_diffrn_reflns_theta_min 2.44
_diffrn_source 'fine-focus tube'
_diffrn_source_type 'Siemans KFFMO2K-90'
_exptl_absorpt_coefficient_mu 0.072
_exptl_absorpt_correction_T_max 0.98
_exptl_absorpt_correction_T_min 0.92
_exptl_absorpt_correction_type multi-scan
_exptl_absorpt_process_details
;
Sheldrick, G. M. (2014). SADABS V2014/4 BRUKER AXS Inc. Madison WI 53711 USA
;
_exptl_crystal_colour colorless
_exptl_crystal_density_diffrn 1.179
_exptl_crystal_density_method 'not measured'
_exptl_crystal_description block
_exptl_crystal_F_000 1136
_exptl_crystal_size_max 0.448
_exptl_crystal_size_mid 0.350
_exptl_crystal_size_min 0.238
_refine_diff_density_max 0.425
_refine_diff_density_min -0.517
_refine_ls_extinction_coef 0.0019(5)
_refine_ls_extinction_method 'SHELXL-2014/7 (Sheldrick 2014'
_refine_ls_goodness_of_fit_ref 1.065
_refine_ls_hydrogen_treatment constr
_refine_ls_matrix_type full
_refine_ls_number_parameters 240
_refine_ls_number_reflns 3479
_refine_ls_number_restraints 30
_refine_ls_restrained_S_all 1.062
_refine_ls_R_factor_all 0.0578
_refine_ls_R_factor_gt 0.0467
_refine_ls_shift/su_max 0.000
_refine_ls_shift/su_mean 0.000
_refine_ls_structure_factor_coef Fsqd
_refine_ls_weighting_details 'w=1/[\s^2^(Fo^2^)+(0.0591P)^2^+2.1832P] where P=(Fo^2^+2Fc^2^)/3'
_refine_ls_weighting_scheme calc
_refine_ls_wR_factor_gt 0.1234
_refine_ls_wR_factor_ref 0.1329
_reflns_number_gt 2817
_reflns_number_total 3479
_reflns_threshold_expression 'I > 2\s(I)'
_cod_data_source_file ja5b11252_si_001.cif
_cod_data_source_block I
_cod_database_code 4124816

loop_
_space_group_symop_operation_xyz
'x, y, z'
'-x, y, -z+1/2'
'x+1/2, y+1/2, z'
'-x+1/2, y+1/2, -z+1/2'
'-x, -y, -z'
'x, -y, z-1/2'
'-x+1/2, -y+1/2, -z'
'x+1/2, -y+1/2, z-1/2'

loop_
_atom_site_type_symbol
_atom_site_label
_atom_site_fract_x
_atom_site_fract_y
_atom_site_fract_z
_atom_site_U_iso_or_equiv
_atom_site_adp_type
_atom_site_calc_flag
_atom_site_refinement_flags_adp
_atom_site_refinement_flags_occupancy
_atom_site_refinement_flags_posn
_atom_site_occupancy
_atom_site_disorder_assembly
_atom_site_disorder_group
O O1 0.50549(4) 0.92467(6) 0.56855(14) 0.0392(3) Uani d . . . 1.0 . .
H H1 0.5243 0.9571 0.6311 0.059 Uiso calc U . R 1.0 . .
N N1 0.63061(4) 0.78042(6) 0.34786(13) 0.0233(2) Uani d . . . 1.0 . .
C C1 0.62489(6) 0.76875(8) 0.54271(17) 0.0323(3) Uani d . . . 1.0 . .
C C2 0.68074(7) 0.79594(9) 0.63253(18) 0.0405(4) Uani d . . . 1.0 . .
H H2A 0.6767 0.7902 0.7628 0.049 Uiso calc U . R 1.0 . .
H H2B 0.7126 0.7607 0.5939 0.049 Uiso calc U . R 1.0 . .
C C3 0.69612(7) 0.88193(9) 0.5897(2) 0.0478(4) Uani d . . . 1.0 . .
H H3A 0.6682 0.9184 0.6469 0.057 Uiso calc U . R 1.0 . .
H H3B 0.7349 0.8943 0.6371 0.057 Uiso calc U . R 1.0 . .
C C4 0.69522(6) 0.89463(8) 0.3909(2) 0.0354(3) Uani d . . . 1.0 . .
H H4A 0.7279 0.8654 0.3374 0.043 Uiso calc U . R 1.0 . .
H H4B 0.7006 0.9523 0.3657 0.043 Uiso calc U . R 1.0 . .
C C5 0.63897(5) 0.86623(7) 0.30325(15) 0.0228(2) Uani d . . . 1.0 . .
C C6 0.58741(5) 0.91777(7) 0.36988(17) 0.0268(3) Uani d . . . 1.0 . .
H H6A 0.6026 0.9627 0.4416 0.032 Uiso calc U . R 1.0 . .
H H6B 0.5672 0.9408 0.2657 0.032 Uiso calc U . R 1.0 . .
C C7 0.54428(5) 0.87164(7) 0.48065(15) 0.0247(3) Uani d . . . 1.0 . .
H H7 0.5212 0.8371 0.3985 0.03 Uiso calc U . R 1.0 . .
C C8 0.57308(7) 0.81761(9) 0.61641(19) 0.0429(4) Uani d . . . 1.0 . .
H H8A 0.544 0.7798 0.6633 0.051 Uiso calc U . R 1.0 . .
H H8B 0.5867 0.8508 0.717 0.051 Uiso calc U . R 1.0 . .
C C9 0.61662(8) 0.67986(10) 0.5846(3) 0.0554(5) Uani d . . . 1.0 . .
H H9A 0.5812 0.6607 0.5275 0.083 Uiso calc U . R 1.0 . .
H H9B 0.6137 0.6726 0.7134 0.083 Uiso calc U . R 1.0 . .
H H9C 0.6496 0.6495 0.5396 0.083 Uiso calc U . R 1.0 . .
C C10 0.64601(7) 0.87684(10) 0.10360(18) 0.0434(4) Uani d . . . 1.0 . .
H H10A 0.6761 0.8407 0.0606 0.065 Uiso calc U . R 1.0 . .
H H10B 0.6569 0.9323 0.0779 0.065 Uiso calc U . R 1.0 . .
H H10C 0.6096 0.8643 0.0438 0.065 Uiso calc U . R 1.0 . .
C C11 0.58821(8) 0.74071(11) 0.2324(3) 0.0303(5) Uani d U P . 0.688(3) A 1
H H11A 0.5748 0.7796 0.1422 0.036 Uiso calc U P R 0.688(3) A 1
H H11B 0.5545 0.7256 0.3053 0.036 Uiso calc U P R 0.688(3) A 1
C C12 0.60989(19) 0.66665(14) 0.1372(3) 0.0239(5) Uani d U P . 0.688(3) A 1
C C13 0.57011(16) 0.6130(2) 0.0683(5) 0.0335(7) Uani d U P . 0.688(3) A 1
H H13 0.5304 0.6218 0.0905 0.04 Uiso calc U P R 0.688(3) A 1
C C14 0.5860(4) 0.5469(5) -0.0317(16) 0.0431(16) Uani d U P . 0.688(3) A 1
H H14 0.5579 0.5124 -0.0824 0.052 Uiso calc U P R 0.688(3) A 1
C C15 0.6464(3) 0.5323(4) -0.0559(10) 0.0360(10) Uani d U P . 0.688(3) A 1
H H15 0.6591 0.4866 -0.1198 0.043 Uiso calc U P R 0.688(3) A 1
C C16 0.68579(12) 0.58551(19) 0.0147(4) 0.0346(6) Uani d U P . 0.688(3) A 1
H H16 0.7258 0.5764 -0.002 0.042 Uiso calc U P R 0.688(3) A 1
C C17 0.66776(15) 0.65228(16) 0.1099(4) 0.0291(5) Uani d U P . 0.688(3) A 1
H H17 0.6956 0.6884 0.1566 0.035 Uiso calc U P R 0.688(3) A 1
C C11A 0.66769(18) 0.7217(2) 0.2710(6) 0.0307(11) Uani d U P . 0.312(3) A 2
H H11C 0.6872 0.6921 0.368 0.037 Uiso calc U P R 0.312(3) A 2
H H11D 0.6978 0.7494 0.2015 0.037 Uiso calc U P R 0.312(3) A 2
C C12A 0.6375(4) 0.6614(3) 0.1500(7) 0.0227(11) Uani d U P . 0.312(3) A 2
C C13A 0.5798(4) 0.6551(4) 0.1341(8) 0.0380(13) Uani d U P . 0.312(3) A 2
H H13A 0.5559 0.6916 0.1964 0.046 Uiso calc U P R 0.312(3) A 2
C C14A 0.5546(4) 0.5969(6) 0.0296(13) 0.049(2) Uani d U P . 0.312(3) A 2
H H14A 0.5141 0.5936 0.0128 0.059 Uiso calc U P R 0.312(3) A 2
C C15A 0.5933(10) 0.5425(11) -0.051(3) 0.053(4) Uani d U P . 0.312(3) A 2
H H15A 0.5778 0.4979 -0.1127 0.063 Uiso calc U P R 0.312(3) A 2
C C16A 0.6463(11) 0.5502(9) -0.045(3) 0.056(4) Uani d U P . 0.312(3) A 2
H H16A 0.6699 0.5152 -0.1123 0.068 Uiso calc U P R 0.312(3) A 2
C C17A 0.6717(3) 0.6087(4) 0.0585(9) 0.0379(14) Uani d U P . 0.312(3) A 2
H H17A 0.7125 0.6125 0.0661 0.046 Uiso calc U P R 0.312(3) A 2

loop_
_atom_site_aniso_label
_atom_site_aniso_U_11
_atom_site_aniso_U_22
_atom_site_aniso_U_33
_atom_site_aniso_U_12
_atom_site_aniso_U_13
_atom_site_aniso_U_23
O1 0.0375(5) 0.0398(6) 0.0403(6) 0.0132(4) 0.0079(4) -0.0079(4)
N1 0.0272(5) 0.0193(4) 0.0235(5) 0.0030(4) -0.0002(4) -0.0025(4)
C1 0.0392(7) 0.0286(6) 0.0292(7) 0.0141(5) 0.0115(5) 0.0087(5)
C2 0.0539(9) 0.0457(8) 0.0219(6) 0.0246(7) -0.0046(6) -0.0013(5)
C3 0.0513(9) 0.0433(8) 0.0486(9) 0.0110(7) -0.0265(7) -0.0158(7)
C4 0.0282(6) 0.0255(6) 0.0525(8) -0.0002(5) -0.0050(6) -0.0017(5)
C5 0.0254(6) 0.0220(5) 0.0209(5) 0.0038(4) 0.0020(4) 0.0013(4)
C6 0.0275(6) 0.0226(5) 0.0304(6) 0.0059(4) 0.0024(5) 0.0029(4)
C7 0.0263(6) 0.0254(5) 0.0226(5) 0.0045(4) 0.0029(4) -0.0040(4)
C8 0.0488(9) 0.0465(8) 0.0335(7) 0.0248(7) 0.0186(6) 0.0149(6)
C9 0.0556(10) 0.0375(8) 0.0733(12) 0.0140(7) 0.0194(9) 0.0283(8)
C10 0.0544(9) 0.0506(9) 0.0252(7) 0.0172(7) 0.0104(6) 0.0095(6)
C11 0.0257(9) 0.0244(9) 0.0408(11) 0.0032(7) -0.0021(7) -0.0103(7)
C12 0.0262(15) 0.0194(10) 0.0261(10) 0.0003(14) 0.0010(14) -0.0021(7)
C13 0.0395(18) 0.0255(17) 0.0356(17) -0.0061(13) 0.0043(12) -0.0080(12)
C14 0.053(2) 0.030(3) 0.046(3) -0.0105(18) 0.0129(17) -0.0092(17)
C15 0.062(2) 0.019(2) 0.0264(18) 0.0088(18) 0.0099(13) -0.0039(15)
C16 0.0451(16) 0.0269(14) 0.0318(14) 0.0131(11) 0.0063(10) 0.0000(10)
C17 0.0328(14) 0.0240(11) 0.0306(11) 0.0089(10) 0.0009(10) -0.0031(9)
C11A 0.031(2) 0.027(2) 0.034(2) 0.0047(15) 0.0035(16) -0.0086(15)
C12A 0.026(3) 0.021(2) 0.021(2) 0.004(3) 0.006(3) -0.0041(15)
C13A 0.039(4) 0.032(3) 0.043(3) -0.012(3) 0.001(3) -0.010(2)
C14A 0.063(5) 0.043(4) 0.043(4) -0.027(3) 0.003(3) -0.010(3)
C15A 0.102(9) 0.012(4) 0.043(6) -0.002(5) -0.003(8) -0.003(3)
C16A 0.108(7) 0.027(7) 0.034(4) 0.029(6) 0.002(4) -0.014(4)
C17A 0.048(4) 0.034(4) 0.031(3) 0.024(3) 0.000(2) -0.007(2)

loop_
_atom_type_symbol
_atom_type_description
_atom_type_scat_dispersion_real
_atom_type_scat_dispersion_imag
_atom_type_scat_source
C C 0.0033 0.0016 'International Tables Vol C Tables 4.2.6.8 and 6.1.1.4'
H H 0.0000 0.0000 'International Tables Vol C Tables 4.2.6.8 and 6.1.1.4'
N N 0.0061 0.0033 'International Tables Vol C Tables 4.2.6.8 and 6.1.1.4'
O O 0.0106 0.0060 'International Tables Vol C Tables 4.2.6.8 and 6.1.1.4'

loop_
_geom_angle_atom_site_label_1
_geom_angle_atom_site_label_2
_geom_angle_atom_site_label_3
_geom_angle
C7 O1 H1 109.5
C11A N1 C1 111.41(19)
C11 N1 C1 117.55(12)
C11A N1 C5 119.51(19)
C11 N1 C5 112.97(11)
C1 N1 C5 111.21(9)
N1 C1 C2 108.60(10)
N1 C1 C9 110.01(12)
C2 C1 C9 107.71(12)
N1 C1 C8 110.74(10)
C2 C1 C8 109.95(12)
C9 C1 C8 109.77(12)
C3 C2 C1 112.81(11)
C3 C2 H2A 109.0
C1 C2 H2A 109.0
C3 C2 H2B 109.0
C1 C2 H2B 109.0
H2A C2 H2B 107.8
C4 C3 C2 109.95(11)
C4 C3 H3A 109.7
C2 C3 H3A 109.7
C4 C3 H3B 109.7
C2 C3 H3B 109.7
H3A C3 H3B 108.2
C3 C4 C5 112.99(12)
C3 C4 H4A 109.0
C5 C4 H4A 109.0
C3 C4 H4B 109.0
C5 C4 H4B 109.0
H4A C4 H4B 107.8
N1 C5 C10 110.48(10)
N1 C5 C4 108.23(9)
C10 C5 C4 107.10(11)
N1 C5 C6 111.10(9)
C10 C5 C6 109.75(10)
C4 C5 C6 110.10(10)
C7 C6 C5 113.87(9)
C7 C6 H6A 108.8
C5 C6 H6A 108.8
C7 C6 H6B 108.8
C5 C6 H6B 108.8
H6A C6 H6B 107.7
O1 C7 C6 110.94(10)
O1 C7 C8 109.57(10)
C6 C7 C8 112.51(11)
O1 C7 H7 107.9
C6 C7 H7 107.9
C8 C7 H7 107.9
C7 C8 C1 114.30(10)
C7 C8 H8A 108.7
C1 C8 H8A 108.7
C7 C8 H8B 108.7
C1 C8 H8B 108.7
H8A C8 H8B 107.6
C1 C9 H9A 109.5
C1 C9 H9B 109.5
H9A C9 H9B 109.5
C1 C9 H9C 109.5
H9A C9 H9C 109.5
H9B C9 H9C 109.5
C5 C10 H10A 109.5
C5 C10 H10B 109.5
H10A C10 H10B 109.5
C5 C10 H10C 109.5
H10A C10 H10C 109.5
H10B C10 H10C 109.5
N1 C11 C12 115.2(2)
N1 C11 H11A 108.5
C12 C11 H11A 108.5
N1 C11 H11B 108.5
C12 C11 H11B 108.5
H11A C11 H11B 107.5
C17 C12 C13 118.6(2)
C17 C12 C11 122.5(3)
C13 C12 C11 118.9(3)
C12 C13 C14 122.7(5)
C12 C13 H13 118.7
C14 C13 H13 118.7
C13 C14 C15 117.7(7)
C13 C14 H14 121.1
C15 C14 H14 121.1
C16 C15 C14 119.2(6)
C16 C15 H15 120.4
C14 C15 H15 120.4
C15 C16 C17 121.0(3)
C15 C16 H16 119.5
C17 C16 H16 119.5
C12 C17 C16 120.7(2)
C12 C17 H17 119.6
C16 C17 H17 119.6
N1 C11A C12A 114.8(4)
N1 C11A H11C 108.6
C12A C11A H11C 108.6
N1 C11A H11D 108.6
C12A C11A H11D 108.6
H11C C11A H11D 107.6
C13A C12A C17A 118.8(6)
C13A C12A C11A 124.0(6)
C17A C12A C11A 117.2(7)
C12A C13A C14A 121.7(7)
C12A C13A H13A 119.2
C14A C13A H13A 119.2
C13A C14A C15A 115.3(12)
C13A C14A H14A 122.3
C15A C14A H14A 122.3
C16A C15A C14A 123.3(18)
C16A C15A H15A 118.3
C14A C15A H15A 118.3
C15A C16A C17A 121.1(17)
C15A C16A H16A 119.4
C17A C16A H16A 119.4
C12A C17A C16A 119.3(11)
C12A C17A H17A 120.3
C16A C17A H17A 120.3

loop_
_geom_bond_atom_site_label_1
_geom_bond_atom_site_label_2
_geom_bond_distance
O1 C7 1.4281(14)
O1 H1 0.84
N1 C11A 1.430(4)
N1 C11 1.470(2)
N1 C1 1.4859(15)
N1 C5 1.4867(14)
C1 C2 1.530(2)
C1 C9 1.5317(19)
C1 C8 1.5578(17)
C2 C3 1.517(2)
C2 H2A 0.99
C2 H2B 0.99
C3 C4 1.512(2)
C3 H3A 0.99
C3 H3B 0.99
C4 C5 1.5367(18)
C4 H4A 0.99
C4 H4B 0.99
C5 C10 1.5225(17)
C5 C6 1.5594(16)
C6 C7 1.5159(17)
C6 H6A 0.99
C6 H6B 0.99
C7 C8 1.5177(18)
C7 H7 1.0
C8 H8A 0.99
C8 H8B 0.99
C9 H9A 0.98
C9 H9B 0.98
C9 H9C 0.98
C10 H10A 0.98
C10 H10B 0.98
C10 H10C 0.98
C11 C12 1.517(3)
C11 H11A 0.99
C11 H11B 0.99
C12 C17 1.381(4)
C12 C13 1.387(4)
C13 C14 1.388(9)
C13 H13 0.95
C14 C15 1.435(10)
C14 H14 0.95
C15 C16 1.381(7)
C15 H15 0.95
C16 C17 1.392(4)
C16 H16 0.95
C17 H17 0.95
C11A C12A 1.527(7)
C11A H11C 0.99
C11A H11D 0.99
C12A C13A 1.349(8)
C12A C17A 1.373(8)
C13A C14A 1.380(8)
C13A H13A 0.95
C14A C15A 1.42(2)
C14A H14A 0.95
C15A C16A 1.24(3)
C15A H15A 0.95
C16A C17A 1.381(18)
C16A H16A 0.95
C17A H17A 0.95

loop_
_geom_hbond_atom_site_label_D
_geom_hbond_atom_site_label_H
_geom_hbond_atom_site_label_A
_geom_hbond_site_symmetry_A
_geom_hbond_distance_DH
_geom_hbond_distance_HA
_geom_hbond_distance_DA
_geom_hbond_angle_DHA
O1 H1 O1 5_676 0.84 2.58 2.734(2) 91.8

loop_
_geom_torsion_atom_site_label_1
_geom_torsion_atom_site_label_2
_geom_torsion_atom_site_label_3
_geom_torsion_atom_site_label_4
_geom_torsion
C11A N1 C1 C2 73.9(2)
C11 N1 C1 C2 165.48(11)
C5 N1 C1 C2 -62.09(12)
C11A N1 C1 C9 -43.7(2)
C11 N1 C1 C9 47.82(15)
C5 N1 C1 C9 -179.75(11)
C11A N1 C1 C8 -165.2(2)
C11 N1 C1 C8 -73.69(15)
C5 N1 C1 C8 58.74(14)
N1 C1 C2 C3 56.69(14)
C9 C1 C2 C3 175.80(13)
C8 C1 C2 C3 -64.62(15)
C1 C2 C3 C4 -51.69(16)
C2 C3 C4 C5 51.77(16)
C11A N1 C5 C10 46.8(2)
C11 N1 C5 C10 -46.49(15)
C1 N1 C5 C10 178.81(11)
C11A N1 C5 C4 -70.2(2)
C11 N1 C5 C4 -163.45(12)
C1 N1 C5 C4 61.84(12)
C11A N1 C5 C6 168.8(2)
C11 N1 C5 C6 75.56(13)
C1 N1 C5 C6 -59.14(12)
C3 C4 C5 N1 -56.70(13)
C3 C4 C5 C10 -175.82(11)
C3 C4 C5 C6 64.91(13)
N1 C5 C6 C7 6.26(14)
C10 C5 C6 C7 128.73(12)
C4 C5 C6 C7 -113.62(12)
C5 C6 C7 O1 167.45(10)
C5 C6 C7 C8 44.30(15)
O1 C7 C8 C1 -168.60(12)
C6 C7 C8 C1 -44.68(17)
N1 C1 C8 C7 -5.81(18)
C2 C1 C8 C7 114.21(14)
C9 C1 C8 C7 -127.47(15)
C1 N1 C11 C12 -103.90(18)
C5 N1 C11 C12 124.46(17)
N1 C11 C12 C17 -21.2(3)
N1 C11 C12 C13 161.6(2)
C17 C12 C13 C14 -2.1(8)
C11 C12 C13 C14 175.2(7)
C12 C13 C14 C15 3.1(13)
C13 C14 C15 C16 -2.3(14)
C14 C15 C16 C17 0.6(10)
C13 C12 C17 C16 0.2(4)
C11 C12 C17 C16 -177.0(2)
C15 C16 C17 C12 0.5(5)
C1 N1 C11A C12A 111.3(3)
C5 N1 C11A C12A -116.8(3)
N1 C11A C12A C13A -9.2(7)
N1 C11A C12A C17A 173.6(4)
C17A C12A C13A C14A 0.5(10)
C11A C12A C13A C14A -176.7(7)
C12A C13A C14A C15A 3.2(16)
C13A C14A C15A C16A -7.(3)
C14A C15A C16A C17A 7.(4)
C13A C12A C17A C16A -1.0(13)
C11A C12A C17A C16A 176.4(11)
C15A C16A C17A C12A -3.(3)
